data_7205137
loop_
_publ_author_name
'Wang, Hailong'
'Wang, Kang'
'Sun, Daofeng'
'Ni, Zhong-Hai'
'Jiang, Jianzhuang'

_publ_section_title
;
 Synthesis, crystal structures, and luminescent properties of Cd(ii)
 coordination polymers assembled from asymmetric semi-rigid V-shaped
 multicarboxylate ligands
;
_journal_issue 1
_journal_name_full CrystEngComm
_journal_page_first 279
_journal_paper_doi 10.1039/c0ce00098a
_journal_volume 13
_journal_year 2011
_chemical_formula_sum 'C60 H48 Cd3 N6 O19'
_chemical_formula_weight 1494.24
_chemical_name_systematic
;
?
;
_space_group_IT_number 2
_symmetry_cell_setting triclinic
_symmetry_space_group_name_Hall '-P 1'
_symmetry_space_group_name_H-M 'P -1'
_atom_sites_solution_hydrogens geom
_atom_sites_solution_primary direct
_atom_sites_solution_secondary difmap
_audit_creation_method SHELXL-97
_cell_angle_alpha 70.5440(10)
_cell_angle_beta 78.3470(10)
_cell_angle_gamma 84.9060(10)
_cell_formula_units_Z 2
_cell_length_a 9.5260(5)
_cell_length_b 15.0310(8)
_cell_length_c 22.0200(11)
_cell_measurement_reflns_used 5265
_cell_measurement_temperature 298(2)
_cell_measurement_theta_max 26.56
_cell_measurement_theta_min 2.23
_cell_volume 2910.8(3)
_computing_cell_refinement 'SAINT-Plus (Bruker, 2001)'
_computing_data_collection 'APEX2 (Bruker, 2004)'
_computing_data_reduction SAINT-Plus
_computing_molecular_graphics 'XP (Sheldrick, 1998)'
_computing_publication_material XP
_computing_structure_refinement 'SHELXL-97 (Sheldrick, 1997)'
_computing_structure_solution 'SHELXL-97 (Sheldrick, 1997)'
_diffrn_ambient_temperature 298(2)
_diffrn_detector_area_resol_mean 0
_diffrn_measured_fraction_theta_full 0.989
_diffrn_measured_fraction_theta_max 0.989
_diffrn_measurement_device_type 'Bruker P4'
_diffrn_measurement_method '\w scans'
_diffrn_radiation_monochromator graphite
_diffrn_radiation_source 'fine-focus sealed tube'
_diffrn_radiation_type MoK\a
_diffrn_radiation_wavelength 0.71069
_diffrn_reflns_av_R_equivalents 0.0184
_diffrn_reflns_av_sigmaI/netI 0.0412
_diffrn_reflns_limit_h_max 11
_diffrn_reflns_limit_h_min -10
_diffrn_reflns_limit_k_max 17
_diffrn_reflns_limit_k_min -17
_diffrn_reflns_limit_l_max 26
_diffrn_reflns_limit_l_min -11
_diffrn_reflns_number 14571
_diffrn_reflns_theta_full 25.00
_diffrn_reflns_theta_max 25.00
_diffrn_reflns_theta_min 2.00
_diffrn_standards_interval_count 0
_diffrn_standards_interval_time 0
_diffrn_standards_number 0
_exptl_absorpt_coefficient_mu 1.168
_exptl_absorpt_correction_T_max 0.8922
_exptl_absorpt_correction_T_min 0.8262
_exptl_absorpt_correction_type multi-scan
_exptl_absorpt_process_details '(SADABS; Sheldrick, 2003)'
_exptl_crystal_colour colorless
_exptl_crystal_density_diffrn 1.705
_exptl_crystal_density_method 'not measured'
_exptl_crystal_description block
_exptl_crystal_F_000 1492
_exptl_crystal_size_max 0.17
_exptl_crystal_size_mid 0.13
_exptl_crystal_size_min 0.10
_refine_diff_density_max 1.540
_refine_diff_density_min -0.775
_refine_diff_density_rms 0.099
_refine_ls_extinction_method none
_refine_ls_goodness_of_fit_ref 1.054
_refine_ls_hydrogen_treatment constr
_refine_ls_matrix_type full
_refine_ls_number_parameters 788
_refine_ls_number_reflns 10139
_refine_ls_number_restraints 45
_refine_ls_restrained_S_all 11.389
_refine_ls_R_factor_all 0.0547
_refine_ls_R_factor_gt 0.0419
_refine_ls_shift/su_max 0.000
_refine_ls_shift/su_mean 0.000
_refine_ls_structure_factor_coef Fsqd
_refine_ls_weighting_details 'calc w=1/[\s^2^(Fo^2^)+(0.0736P)^2^+0.0000P] where P=(Fo^2^+2Fc^2^)/3'
_refine_ls_weighting_scheme calc
_refine_ls_wR_factor_gt 0.1143
_refine_ls_wR_factor_ref 0.1211
_reflns_number_gt 8174
_reflns_number_total 10139
_reflns_threshold_expression >2sigma(I)
_cod_data_source_file C0CE00098A.TXT
_cod_data_source_block 2
_cod_original_sg_symbol_Hall -P1
_cod_original_sg_symbol_H-M P-1
_cod_database_code 7205137

loop_
_symmetry_equiv_pos_as_xyz
'x, y, z'
'-x, -y, -z'

loop_
_atom_site_label
_atom_site_type_symbol
_atom_site_fract_x
_atom_site_fract_y
_atom_site_fract_z
_atom_site_U_iso_or_equiv
_atom_site_adp_type
_atom_site_occupancy
_atom_site_symmetry_multiplicity
_atom_site_calc_flag
_atom_site_refinement_flags
_atom_site_disorder_assembly
_atom_site_disorder_group
C1 C -0.071(5) 0.087(3) 0.820(2) 0.038(11) Uani 1 1 d . . .
C2 C -0.057(5) 0.279(3) 0.839(2) 0.035(11) Uani 1 1 d . . .
C3 C 0.063(5) 0.237(3) 0.800(2) 0.031(10) Uani 1 1 d . . .
C4 C 0.184(5) 0.289(3) 0.772(2) 0.038(11) Uani 1 1 d . . .
H4 H 0.1889 0.3464 0.7788 0.046 Uiso 1 1 calc R . .
C5 C 0.301(5) 0.259(4) 0.734(3) 0.043(12) Uani 1 1 d . . .
H5 H 0.3820 0.2950 0.7150 0.052 Uiso 1 1 calc R . .
C6 C 0.292(5) 0.174(4) 0.724(2) 0.036(11) Uani 1 1 d . . .
C7 C 0.173(5) 0.119(3) 0.752(2) 0.036(11) Uani 1 1 d . . .
H7 H 0.1701 0.0613 0.7453 0.043 Uiso 1 1 calc R . .
C8 C 0.055(5) 0.151(3) 0.790(2) 0.032(10) Uani 1 1 d . . .
C9 C 0.493(5) 0.092(3) 0.593(2) 0.037(11) Uani 1 1 d . . .
C10 C 0.418(5) 0.158(3) 0.623(2) 0.038(11) Uani 1 1 d . . .
C11 C 0.360(6) 0.240(4) 0.584(3) 0.052(14) Uani 1 1 d . . .
H11 H 0.3082 0.2824 0.6037 0.062 Uiso 1 1 calc R . .
C12 C 0.378(7) 0.260(4) 0.518(3) 0.064(17) Uani 1 1 d . . .
H12 H 0.3418 0.3169 0.4922 0.076 Uiso 1 1 calc R . .
C13 C 0.451(7) 0.197(4) 0.488(3) 0.059(16) Uani 1 1 d . . .
H13 H 0.4616 0.2104 0.4428 0.071 Uiso 1 1 calc R . .
C14 C 0.506(6) 0.116(4) 0.526(3) 0.047(13) Uani 1 1 d . . .
H14 H 0.5549 0.0736 0.5059 0.056 Uiso 1 1 calc R . .
C15 C 0.558(5) 0.001(4) 0.631(3) 0.042(12) Uani 1 1 d . . .
C16 C -0.115(5) 0.605(3) 0.810(2) 0.036(11) Uani 1 1 d . . .
C17 C -0.125(5) 0.806(3) 0.818(2) 0.034(11) Uani 1 1 d . . .
C18 C 0.009(5) 0.671(3) 0.779(2) 0.034(11) Uani 1 1 d . . .
C19 C 0.137(5) 0.640(3) 0.749(2) 0.039(11) Uani 1 1 d . . .
H19 H 0.1456 0.5785 0.7474 0.046 Uiso 1 1 calc R . .
C20 C 0.251(5) 0.699(4) 0.721(3) 0.040(12) Uani 1 1 d . . .
C21 C 0.242(5) 0.790(3) 0.721(3) 0.043(12) Uani 1 1 d . . .
H21 H 0.3189 0.8298 0.7010 0.051 Uiso 1 1 calc R . .
C22 C 0.117(5) 0.821(3) 0.752(3) 0.041(12) Uani 1 1 d . . .
H22 H 0.1102 0.8830 0.7523 0.050 Uiso 1 1 calc R . .
C23 C 0.000(5) 0.764(3) 0.782(2) 0.034(10) Uani 1 1 d . . .
C24 C 0.486(5) 0.526(3) 0.676(2) 0.038(11) Uani 1 1 d . . .
C25 C 0.394(5) 0.604(3) 0.661(2) 0.039(12) Uani 1 1 d . . .
C26 C 0.319(6) 0.621(5) 0.611(3) 0.061(16) Uani 1 1 d . . .
H26 H 0.2545 0.6721 0.6030 0.074 Uiso 1 1 calc R . .
C27 C 0.338(8) 0.563(6) 0.574(3) 0.08(2) Uani 1 1 d . . .
H27 H 0.2867 0.5740 0.5403 0.095 Uiso 1 1 calc R . .
C28 C 0.433(8) 0.487(5) 0.586(3) 0.071(19) Uani 1 1 d . . .
H28 H 0.4480 0.4482 0.5599 0.085 Uiso 1 1 calc R . .
C30 C 0.562(6) 0.498(4) 0.734(3) 0.055(15) Uani 1 1 d . . .
C31 C -0.610(6) -0.116(5) 0.869(3) 0.059(16) Uani 1 1 d . . .
H31 H -0.5817 -0.1028 0.8242 0.071 Uiso 1 1 calc R . .
C32 C -0.750(7) -0.144(5) 0.897(3) 0.067(17) Uani 1 1 d . . .
H32 H -0.8136 -0.1500 0.8722 0.080 Uiso 1 1 calc R . .
C33 C -0.790(6) -0.163(4) 0.964(3) 0.061(17) Uani 1 1 d . . .
H33 H -0.8831 -0.1804 0.9843 0.073 Uiso 1 1 calc R . .
C34 C -0.692(6) -0.155(4) 1.000(3) 0.050(14) Uani 1 1 d . . .
H34 H -0.7190 -0.1686 1.0451 0.060 Uiso 1 1 calc R . .
C35 C -0.555(5) -0.126(3) 0.969(2) 0.038(11) Uani 1 1 d . . .
C36 C -0.445(6) -0.115(3) 1.004(2) 0.038(11) Uani 1 1 d . . .
C37 C -0.470(7) -0.132(4) 1.072(3) 0.059(17) Uani 1 1 d . . .
H37 H -0.5600 -0.1518 1.0967 0.071 Uiso 1 1 calc R . .
C38 C -0.360(9) -0.120(5) 1.101(3) 0.07(2) Uani 1 1 d . . .
H38 H -0.3755 -0.1308 1.1460 0.084 Uiso 1 1 calc R . .
C39 C -0.229(8) -0.093(4) 1.063(3) 0.066(18) Uani 1 1 d . . .
H39 H -0.1532 -0.0862 1.0821 0.079 Uiso 1 1 calc R . .
C40 C -0.210(7) -0.075(4) 0.997(3) 0.052(14) Uani 1 1 d . . .
H40 H -0.1212 -0.0552 0.9712 0.063 Uiso 1 1 calc R . .
C41 C 0.957(9) 0.017(6) 0.639(4) 0.10(3) Uani 1 1 d . . .
H41 H 0.9010 0.0392 0.6714 0.116 Uiso 1 1 calc R . .
C42 C 1.078(13) 0.067(8) 0.598(6) 0.13(4) Uani 1 1 d U . .
H42 H 1.1007 0.1237 0.6017 0.150 Uiso 1 1 calc R . .
C43 C 1.159(11) 0.031(10) 0.554(6) 0.14(6) Uani 1 1 d . . .
H43 H 1.2380 0.0636 0.5257 0.173 Uiso 1 1 calc R . .
C44 C 1.128(9) -0.052(10) 0.549(5) 0.14(5) Uani 1 1 d . . .
H44 H 1.1873 -0.0765 0.5195 0.164 Uiso 1 1 calc R . .
C45 C 1.006(6) -0.102(7) 0.589(3) 0.08(3) Uani 1 1 d . . .
C46 C 0.960(7) -0.192(6) 0.587(3) 0.066(18) Uani 1 1 d . . .
C47 C 1.032(9) -0.236(9) 0.538(4) 0.11(4) Uani 1 1 d . . .
H47 H 1.1079 -0.2076 0.5059 0.134 Uiso 1 1 calc R . .
C48 C 0.981(12) -0.320(8) 0.544(5) 0.10(3) Uani 1 1 d U . .
H48 H 1.0244 -0.3490 0.5134 0.126 Uiso 1 1 calc R . .
C49 C 0.872(12) -0.364(7) 0.590(5) 0.11(3) Uani 1 1 d U . .
H49 H 0.8390 -0.4216 0.5927 0.133 Uiso 1 1 calc R . .
C50 C 0.811(9) -0.315(6) 0.634(4) 0.09(2) Uani 1 1 d . . .
H50 H 0.7355 -0.3438 0.6665 0.104 Uiso 1 1 calc R . .
C51 C -0.624(6) 0.374(4) 0.884(3) 0.055(15) Uani 1 1 d . . .
H51 H -0.6123 0.3849 0.8394 0.067 Uiso 1 1 calc R . .
C52 C -0.756(6) 0.345(4) 0.922(3) 0.054(15) Uani 1 1 d . . .
H52 H -0.8307 0.3356 0.9038 0.065 Uiso 1 1 calc R . .
C53 C -0.775(6) 0.332(4) 0.987(3) 0.052(14) Uani 1 1 d . . .
H53 H -0.8624 0.3120 1.0142 0.062 Uiso 1 1 calc R . .
C54 C -0.663(5) 0.347(3) 1.014(2) 0.042(12) Uani 1 1 d . . .
H54 H -0.6747 0.3378 1.0583 0.051 Uiso 1 1 calc R . .
C55 C -0.532(5) 0.375(3) 0.973(2) 0.035(11) Uani 1 1 d . . .
C56 C -0.406(5) 0.391(3) 0.998(2) 0.036(11) Uani 1 1 d . . .
C57 C -0.412(7) 0.382(4) 1.063(3) 0.053(14) Uani 1 1 d . . .
H57 H -0.4975 0.3678 1.0925 0.063 Uiso 1 1 calc R . .
C58 C -0.289(7) 0.393(4) 1.083(3) 0.061(16) Uani 1 1 d . . .
H58 H -0.2905 0.3868 1.1268 0.074 Uiso 1 1 calc R . .
C59 C -0.164(7) 0.414(4) 1.038(3) 0.060(16) Uani 1 1 d . . .
H59 H -0.0795 0.4222 1.0504 0.072 Uiso 1 1 calc R . .
C60 C -0.165(6) 0.423(4) 0.974(3) 0.049(13) Uani 1 1 d . . .
H60 H -0.0800 0.4371 0.9443 0.059 Uiso 1 1 calc R . .
C29 C 0.506(7) 0.470(4) 0.637(3) 0.055(15) Uiso 1 1 d . . .
H29 H 0.5703 0.4186 0.6446 0.066 Uiso 1 1 calc R . .
N1 N -0.514(5) -0.107(3) 0.903(2) 0.044(10) Uani 1 1 d . . .
N2 N -0.315(5) -0.085(3) 0.968(2) 0.042(10) Uani 1 1 d . . .
N3 N 0.923(6) -0.062(4) 0.633(3) 0.064(14) Uani 1 1 d . . .
N4 N 0.853(6) -0.233(4) 0.633(2) 0.059(13) Uani 1 1 d . . .
N5 N -0.513(5) 0.388(3) 0.908(2) 0.043(10) Uani 1 1 d . . .
N6 N -0.283(4) 0.413(3) 0.953(2) 0.037(9) Uani 1 1 d . . .
O1 O -0.068(4) 0.014(3) 0.803(3) 0.078(15) Uani 1 1 d . . .
O2 O -0.173(4) 0.107(3) 0.8573(19) 0.059(11) Uani 1 1 d . . .
O3 O -0.043(4) 0.279(3) 0.8930(19) 0.058(11) Uani 1 1 d . . .
O4 O -0.160(4) 0.319(3) 0.810(2) 0.054(10) Uani 1 1 d . . .
O5 O 0.409(4) 0.137(3) 0.6888(16) 0.050(10) Uani 1 1 d . . .
O6 O 0.581(5) -0.013(3) 0.688(2) 0.071(13) Uani 1 1 d . . .
O7 O 0.590(5) -0.061(3) 0.605(2) 0.071(13) Uani 1 1 d . . .
O8 O -0.097(4) 0.525(2) 0.803(2) 0.058(11) Uani 1 1 d . . .
O9 O -0.229(4) 0.634(2) 0.8367(17) 0.045(9) Uani 1 1 d . . .
O10 O -0.223(3) 0.852(2) 0.7874(16) 0.038(8) Uani 1 1 d . . .
O11 O -0.117(4) 0.806(3) 0.8728(17) 0.049(9) Uani 1 1 d . . .
O12 O 0.386(4) 0.669(3) 0.694(2) 0.056(11) Uani 1 1 d . . .
O13 O 0.573(7) 0.551(3) 0.765(2) 0.093(18) Uani 1 1 d . . .
O14 O 0.604(6) 0.415(4) 0.753(2) 0.099(19) Uani 1 1 d . . .
O15 O -0.395(5) 0.061(3) 0.7826(19) 0.062(11) Uani 1 1 d D . .
H15B H -0.4342 0.0462 0.7555 0.093 Uiso 1 1 d RD . .
H15C H -0.3767 0.1213 0.7668 0.093 Uiso 1 1 d RD . .
O16 O 0.579(4) -0.266(3) 0.7622(19) 0.054(10) Uani 1 1 d D . .
H16A H 0.5232 -0.3077 0.7628 0.081 Uiso 1 1 d RD . .
H16B H 0.6048 -0.2821 0.7996 0.081 Uiso 1 1 d RD . .
O17 O -0.308(7) 0.242(3) 0.744(3) 0.11(2) Uani 1 1 d D . .
H17A H -0.2836 0.2982 0.7193 0.169 Uiso 1 1 d RD . .
H17B H -0.3781 0.2437 0.7756 0.169 Uiso 1 1 d RD . .
O18 O -0.037(11) 0.451(7) 0.681(5) 0.20(4) Uani 1 1 d DU . .
H18A H -0.1408 0.3794 0.7087 0.294 Uiso 1 1 d RD . .
H18B H 0.0037 0.4402 0.6295 0.294 Uiso 1 1 d RD . .
Cd1 Cd -0.2817(4) -0.0512(2) 0.85640(17) 0.0354(12) Uani 1 1 d . . .
Cd2 Cd 0.7195(4) -0.1459(3) 0.69288(19) 0.0424(13) Uani 1 1 d . . .
Cd3 Cd -0.2878(4) 0.4320(2) 0.84272(17) 0.0354(12) Uani 1 1 d . . .
O19 O -0.236(18) 0.255(10) 0.604(7) 0.32(7) Uani 1 1 d DU . .
H19A H -0.1255 0.2704 0.6263 0.473 Uiso 1 1 d RD . .
H19B H -0.2970 0.2236 0.6355 0.473 Uiso 1 1 d RD . .

loop_
_atom_site_aniso_label
_atom_site_aniso_U_11
_atom_site_aniso_U_22
_atom_site_aniso_U_33
_atom_site_aniso_U_23
_atom_site_aniso_U_13
_atom_site_aniso_U_12
C1 0.04(3) 0.03(3) 0.04(3) -0.01(2) -0.01(2) 0.00(2)
C2 0.03(3) 0.03(2) 0.04(3) -0.02(2) 0.00(2) 0.00(2)
C3 0.03(2) 0.03(2) 0.03(2) -0.01(2) -0.008(19) 0.003(19)
C4 0.03(3) 0.04(3) 0.05(3) -0.02(2) 0.00(2) 0.00(2)
C5 0.03(3) 0.05(3) 0.05(3) -0.02(2) 0.00(2) -0.01(2)
C6 0.03(2) 0.05(3) 0.03(3) -0.02(2) -0.01(2) 0.01(2)
C7 0.04(3) 0.04(3) 0.04(3) -0.02(2) -0.01(2) 0.01(2)
C8 0.03(2) 0.03(2) 0.04(3) -0.01(2) -0.01(2) 0.003(19)
C9 0.03(2) 0.04(3) 0.04(3) -0.02(2) 0.00(2) 0.00(2)
C10 0.03(3) 0.05(3) 0.03(3) -0.01(2) 0.00(2) 0.00(2)
C11 0.06(4) 0.05(3) 0.05(3) -0.02(3) -0.01(3) 0.01(3)
C12 0.08(5) 0.05(4) 0.04(3) 0.00(3) -0.02(3) 0.00(3)
C13 0.08(4) 0.06(4) 0.04(3) -0.01(3) -0.01(3) -0.02(3)
C14 0.05(3) 0.05(3) 0.04(3) -0.02(3) 0.00(2) -0.01(3)
C15 0.04(3) 0.05(3) 0.04(3) -0.02(3) -0.01(2) 0.01(2)
C16 0.03(3) 0.03(3) 0.04(3) -0.01(2) 0.00(2) -0.01(2)
C17 0.03(3) 0.03(2) 0.04(3) -0.01(2) 0.00(2) -0.01(2)
C18 0.03(3) 0.03(2) 0.04(3) -0.01(2) -0.01(2) 0.00(2)
C19 0.03(3) 0.03(3) 0.05(3) -0.01(2) -0.01(2) 0.00(2)
C20 0.03(2) 0.04(3) 0.05(3) -0.02(2) 0.00(2) 0.00(2)
C21 0.03(3) 0.04(3) 0.06(3) -0.01(2) 0.00(2) -0.01(2)
C22 0.04(3) 0.03(3) 0.05(3) -0.02(2) 0.00(2) -0.01(2)
C23 0.03(3) 0.03(3) 0.04(3) -0.01(2) -0.01(2) 0.00(2)
C24 0.03(3) 0.04(3) 0.04(3) -0.01(2) 0.00(2) 0.00(2)
C25 0.03(3) 0.04(3) 0.04(3) -0.02(2) 0.00(2) -0.01(2)
C26 0.05(4) 0.07(4) 0.06(4) -0.02(3) -0.02(3) 0.01(3)
C27 0.08(5) 0.11(6) 0.06(4) -0.03(4) -0.03(4) 0.00(5)
C28 0.09(5) 0.07(4) 0.06(4) -0.04(3) 0.00(4) -0.01(4)
C30 0.05(3) 0.06(4) 0.05(4) 0.00(3) 0.00(3) 0.00(3)
C31 0.05(3) 0.08(4) 0.05(4) -0.03(3) -0.01(3) -0.01(3)
C32 0.06(4) 0.07(4) 0.07(5) -0.02(4) -0.02(3) -0.02(3)
C33 0.04(3) 0.05(3) 0.09(5) -0.01(3) 0.00(3) -0.01(3)
C34 0.05(3) 0.04(3) 0.05(3) -0.01(3) 0.01(3) 0.00(2)
C35 0.04(3) 0.03(2) 0.04(3) -0.01(2) 0.00(2) 0.01(2)
C36 0.05(3) 0.03(2) 0.03(3) -0.01(2) 0.00(2) 0.01(2)
C37 0.07(4) 0.06(4) 0.04(3) -0.01(3) 0.00(3) 0.02(3)
C38 0.10(6) 0.07(4) 0.04(4) -0.02(3) -0.03(4) 0.03(4)
C39 0.09(5) 0.06(4) 0.06(4) -0.02(3) -0.04(4) 0.02(4)
C40 0.06(4) 0.05(3) 0.05(3) -0.02(3) -0.02(3) 0.00(3)
C41 0.10(6) 0.09(6) 0.09(6) 0.01(4) -0.04(5) -0.05(5)
C42 0.12(7) 0.12(7) 0.13(8) 0.01(6) -0.07(6) -0.05(6)
C43 0.07(6) 0.16(12) 0.14(10) 0.06(9) -0.04(6) -0.06(7)
C44 0.05(5) 0.20(12) 0.09(7) 0.04(7) 0.00(5) -0.03(6)
C45 0.03(3) 0.14(7) 0.04(4) 0.02(4) 0.00(3) 0.00(4)
C46 0.05(4) 0.09(5) 0.05(4) -0.01(3) -0.01(3) 0.02(4)
C47 0.06(5) 0.20(11) 0.05(4) -0.02(6) -0.01(4) 0.05(6)
C48 0.12(7) 0.12(7) 0.10(6) -0.06(5) -0.03(5) 0.04(6)
C49 0.13(7) 0.11(6) 0.12(7) -0.07(5) -0.05(6) 0.03(5)
C50 0.10(6) 0.08(5) 0.09(6) -0.06(5) -0.02(5) 0.02(5)
C51 0.05(3) 0.08(4) 0.05(3) -0.02(3) 0.00(3) -0.02(3)
C52 0.04(3) 0.06(4) 0.06(4) -0.02(3) -0.01(3) -0.01(3)
C53 0.03(3) 0.05(3) 0.07(4) -0.01(3) 0.00(3) -0.01(2)
C54 0.04(3) 0.04(3) 0.04(3) -0.01(2) 0.01(2) 0.00(2)
C55 0.03(3) 0.03(2) 0.04(3) -0.01(2) 0.00(2) 0.003(19)
C56 0.04(3) 0.03(2) 0.04(3) -0.01(2) 0.00(2) 0.00(2)
C57 0.06(4) 0.06(3) 0.04(3) -0.01(3) 0.00(3) -0.01(3)
C58 0.07(4) 0.07(4) 0.05(4) -0.02(3) -0.02(3) -0.01(3)
C59 0.06(4) 0.06(4) 0.08(4) -0.03(3) -0.03(3) 0.00(3)
C60 0.04(3) 0.06(3) 0.06(4) -0.03(3) -0.01(3) 0.00(2)
N1 0.05(3) 0.05(3) 0.03(2) -0.02(2) -0.003(19) 0.00(2)
N2 0.05(3) 0.04(2) 0.04(2) -0.011(19) -0.01(2) 0.00(2)
N3 0.06(3) 0.07(3) 0.06(3) 0.00(3) -0.02(3) -0.02(3)
N4 0.06(3) 0.07(3) 0.05(3) -0.03(3) -0.01(3) 0.01(3)
N5 0.04(2) 0.05(3) 0.04(2) -0.02(2) 0.000(19) -0.01(2)
N6 0.03(2) 0.04(2) 0.04(2) -0.020(19) -0.002(18) -0.002(17)
O1 0.05(3) 0.06(3) 0.14(4) -0.06(3) 0.02(3) -0.02(2)
O2 0.05(2) 0.07(3) 0.06(3) -0.03(2) 0.02(2) -0.02(2)
O3 0.05(2) 0.09(3) 0.05(2) -0.04(2) 0.000(18) 0.00(2)
O4 0.05(2) 0.05(2) 0.08(3) -0.04(2) -0.02(2) 0.020(19)
O5 0.04(2) 0.07(2) 0.03(2) -0.019(18) -0.006(16) 0.023(18)
O6 0.10(4) 0.07(3) 0.06(3) -0.03(2) -0.03(2) 0.04(3)
O7 0.10(4) 0.06(3) 0.07(3) -0.04(2) -0.04(3) 0.03(3)
O8 0.05(2) 0.04(2) 0.08(3) -0.03(2) 0.01(2) -0.013(17)
O9 0.034(19) 0.05(2) 0.05(2) -0.016(17) 0.003(16) -0.008(16)
O10 0.035(18) 0.038(18) 0.05(2) -0.021(16) -0.007(15) 0.005(15)
O11 0.06(2) 0.05(2) 0.04(2) -0.023(18) -0.007(17) 0.005(18)
O12 0.029(19) 0.07(3) 0.09(3) -0.05(2) -0.001(19) -0.001(17)
O13 0.16(5) 0.06(3) 0.08(3) -0.01(2) -0.06(3) -0.03(3)
O14 0.12(5) 0.10(4) 0.07(3) -0.03(3) -0.03(3) 0.07(4)
O15 0.08(3) 0.05(2) 0.06(3) -0.012(19) -0.03(2) 0.00(2)
O16 0.05(2) 0.05(2) 0.06(2) -0.017(19) -0.011(19) -0.012(18)
O17 0.17(6) 0.04(3) 0.16(5) -0.03(3) -0.11(5) 0.01(3)
O18 0.20(4) 0.20(4) 0.20(4) -0.062(16) -0.035(13) -0.004(11)
Cd1 0.034(2) 0.038(2) 0.034(2) -0.0156(16) 0.0000(15) -0.0016(15)
Cd2 0.042(2) 0.042(2) 0.045(2) -0.0194(18) -0.0059(17) 0.0037(17)
Cd3 0.032(2) 0.032(2) 0.041(2) -0.0153(16) 0.0027(15) -0.0022(14)
O19 0.32(7) 0.32(7) 0.32(7) -0.10(3) -0.057(17) -0.007(11)

loop_
_atom_type_symbol
_atom_type_description
_atom_type_scat_dispersion_real
_atom_type_scat_dispersion_imag
_atom_type_scat_source
C C 0.0033 0.0016 'International Tables Vol C Tables 4.2.6.8 and 6.1.1.4'
H H 0.0000 0.0000 'International Tables Vol C Tables 4.2.6.8 and 6.1.1.4'
N N 0.0061 0.0033 'International Tables Vol C Tables 4.2.6.8 and 6.1.1.4'
O O 0.0106 0.0060 'International Tables Vol C Tables 4.2.6.8 and 6.1.1.4'
Cd Cd -0.8075 1.2024 'International Tables Vol C Tables 4.2.6.8 and 6.1.1.4'

loop_
_geom_angle_atom_site_label_1
_geom_angle_atom_site_label_2
_geom_angle_atom_site_label_3
_geom_angle
_geom_angle_site_symmetry_1
_geom_angle_site_symmetry_3
_geom_angle_publ_flag
O2 C1 O1 122(5) . . ?
O2 C1 C8 121(4) . . ?
O1 C1 C8 117(4) . . ?
O3 C2 O4 125(5) . . ?
O3 C2 C3 119(4) . . ?
O4 C2 C3 116(4) . . ?
C4 C3 C8 119(4) . . ?
C4 C3 C2 116(4) . . ?
C8 C3 C2 124(4) . . ?
C3 C4 C5 122(4) . . ?
C3 C4 H4 119.1 . . ?
C5 C4 H4 119.1 . . ?
C6 C5 C4 118(5) . . ?
C6 C5 H5 120.8 . . ?
C4 C5 H5 120.8 . . ?
C7 C6 C5 121(4) . . ?
C7 C6 O5 118(4) . . ?
C5 C6 O5 121(5) . . ?
C6 C7 C8 120(4) . . ?
C6 C7 H7 119.9 . . ?
C8 C7 H7 119.9 . . ?
C3 C8 C7 119(4) . . ?
C3 C8 C1 123(4) . . ?
C7 C8 C1 118(4) . . ?
C14 C9 C10 117(5) . . ?
C14 C9 C15 119(4) . . ?
C10 C9 C15 124(4) . . ?
O5 C10 C11 123(5) . . ?
O5 C10 C9 118(4) . . ?
C11 C10 C9 119(5) . . ?
C12 C11 C10 121(5) . . ?
C12 C11 H11 119.7 . . ?
C10 C11 H11 119.7 . . ?
C11 C12 C13 121(6) . . ?
C11 C12 H12 119.6 . . ?
C13 C12 H12 119.6 . . ?
C14 C13 C12 119(5) . . ?
C14 C13 H13 120.7 . . ?
C12 C13 H13 120.7 . . ?
C13 C14 C9 123(5) . . ?
C13 C14 H14 118.3 . . ?
C9 C14 H14 118.3 . . ?
O7 C15 O6 120(5) . . ?
O7 C15 C9 119(5) . . ?
O6 C15 C9 121(4) . . ?
O7 C15 Cd2 64(3) . . ?
O6 C15 Cd2 57(3) . . ?
C9 C15 Cd2 169(4) . . ?
O9 C16 O8 124(4) . . ?
O9 C16 C18 119(4) . . ?
O8 C16 C18 116(4) . . ?
O11 C17 O10 123(4) . . ?
O11 C17 C23 117(5) . . ?
O10 C17 C23 119(4) . . ?
C19 C18 C23 118(4) . . ?
C19 C18 C16 120(4) . . ?
C23 C18 C16 122(4) . . ?
C20 C19 C18 121(4) . . ?
C20 C19 H19 119.7 . . ?
C18 C19 H19 119.7 . . ?
C21 C20 C19 121(4) . . ?
C21 C20 O12 116(4) . . ?
C19 C20 O12 122(4) . . ?
C20 C21 C22 119(5) . . ?
C20 C21 H21 120.6 . . ?
C22 C21 H21 120.6 . . ?
C21 C22 C23 122(4) . . ?
C21 C22 H22 118.9 . . ?
C23 C22 H22 118.9 . . ?
C22 C23 C18 119(4) . . ?
C22 C23 C17 116(4) . . ?
C18 C23 C17 126(4) . . ?
C25 C24 C29 117(5) . . ?
C25 C24 C30 125(5) . . ?
C29 C24 C30 118(5) . . ?
C26 C25 O12 119(5) . . ?
C26 C25 C24 122(5) . . ?
O12 C25 C24 119(5) . . ?
C25 C26 C27 120(6) . . ?
C25 C26 H26 120.2 . . ?
C27 C26 H26 120.2 . . ?
C26 C27 C28 120(6) . . ?
C26 C27 H27 119.8 . . ?
C28 C27 H27 119.8 . . ?
C29 C28 C27 119(6) . . ?
C29 C28 H28 120.3 . . ?
C27 C28 H28 120.3 . . ?
O13 C30 O14 121(6) . . ?
O13 C30 C24 123(6) . . ?
O14 C30 C24 116(6) . . ?
N1 C31 C32 123(6) . . ?
N1 C31 H31 118.3 . . ?
C32 C31 H31 118.3 . . ?
C33 C32 C31 117(6) . . ?
C33 C32 H32 121.3 . . ?
C31 C32 H32 121.3 . . ?
C32 C33 C34 120(5) . . ?
C32 C33 H33 120.0 . . ?
C34 C33 H33 120.0 . . ?
C33 C34 C35 120(5) . . ?
C33 C34 H34 120.1 . . ?
C35 C34 H34 120.1 . . ?
N1 C35 C34 121(5) . . ?
N1 C35 C36 117(4) . . ?
C34 C35 C36 123(5) . . ?
N2 C36 C37 120(5) . . ?
N2 C36 C35 117(4) . . ?
C37 C36 C35 123(5) . . ?
C36 C37 C38 119(6) . . ?
C36 C37 H37 120.3 . . ?
C38 C37 H37 120.3 . . ?
C39 C38 C37 119(6) . . ?
C39 C38 H38 120.5 . . ?
C37 C38 H38 120.5 . . ?
C38 C39 C40 119(6) . . ?
C38 C39 H39 120.3 . . ?
C40 C39 H39 120.3 . . ?
N2 C40 C39 122(6) . . ?
N2 C40 H40 118.9 . . ?
C39 C40 H40 118.9 . . ?
N3 C41 C42 120(10) . . ?
N3 C41 H41 119.9 . . ?
C42 C41 H41 119.9 . . ?
C43 C42 C41 119(10) . . ?
C43 C42 H42 120.7 . . ?
C41 C42 H42 120.7 . . ?
C44 C43 C42 121(10) . . ?
C44 C43 H43 119.5 . . ?
C42 C43 H43 119.5 . . ?
C43 C44 C45 121(10) . . ?
C43 C44 H44 119.4 . . ?
C45 C44 H44 119.4 . . ?
N3 C45 C44 117(10) . . ?
N3 C45 C46 118(5) . . ?
C44 C45 C46 126(9) . . ?
N4 C46 C47 121(9) . . ?
N4 C46 C45 116(6) . . ?
C47 C46 C45 122(8) . . ?
C48 C47 C46 116(9) . . ?
C48 C47 H47 122.0 . . ?
C46 C47 H47 122.0 . . ?
C49 C48 C47 124(9) . . ?
C49 C48 H48 117.8 . . ?
C47 C48 H48 117.8 . . ?
C48 C49 C50 115(10) . . ?
C48 C49 H49 122.7 . . ?
C50 C49 H49 122.7 . . ?
N4 C50 C49 126(9) . . ?
N4 C50 H50 117.1 . . ?
C49 C50 H50 117.1 . . ?
N5 C51 C52 124(5) . . ?
N5 C51 H51 118.1 . . ?
C52 C51 H51 118.1 . . ?
C53 C52 C51 118(5) . . ?
C53 C52 H52 120.9 . . ?
C51 C52 H52 120.9 . . ?
C52 C53 C54 120(5) . . ?
C52 C53 H53 120.0 . . ?
C54 C53 H53 120.0 . . ?
C53 C54 C55 119(5) . . ?
C53 C54 H54 120.5 . . ?
C55 C54 H54 120.5 . . ?
N5 C55 C54 121(5) . . ?
N5 C55 C56 116(4) . . ?
C54 C55 C56 122(5) . . ?
N6 C56 C57 121(5) . . ?
N6 C56 C55 116(4) . . ?
C57 C56 C55 122(5) . . ?
C58 C57 C56 119(5) . . ?
C58 C57 H57 120.3 . . ?
C56 C57 H57 120.3 . . ?
C59 C58 C57 119(6) . . ?
C59 C58 H58 120.6 . . ?
C57 C58 H58 120.6 . . ?
C60 C59 C58 119(6) . . ?
C60 C59 H59 120.4 . . ?
C58 C59 H59 120.4 . . ?
N6 C60 C59 123(5) . . ?
N6 C60 H60 118.3 . . ?
C59 C60 H60 118.3 . . ?
C28 C29 C24 122(6) . . ?
C28 C29 H29 119.1 . . ?
C24 C29 H29 119.1 . . ?
C31 N1 C35 119(5) . . ?
C31 N1 Cd1 124(4) . . ?
C35 N1 Cd1 117(3) . . ?
C40 N2 C36 120(5) . . ?
C40 N2 Cd1 121(4) . . ?
C36 N2 Cd1 119(3) . . ?
C41 N3 C45 122(7) . . ?
C41 N3 Cd2 124(6) . . ?
C45 N3 Cd2 114(5) . . ?
C46 N4 C50 118(6) . . ?
C46 N4 Cd2 118(5) . . ?
C50 N4 Cd2 123(5) . . ?
C51 N5 C55 118(4) . . ?
C51 N5 Cd3 123(4) . . ?
C55 N5 Cd3 119(3) . . ?
C60 N6 C56 118(5) . . ?
C60 N6 Cd3 124(3) . . ?
C56 N6 Cd3 118(3) . . ?
C1 O1 Cd1 103(3) . . ?
C2 O4 Cd3 118(3) . . ?
C10 O5 C6 118(4) . . ?
C15 O6 Cd2 95(3) . . ?
C15 O7 Cd2 89(3) . . ?
C16 O8 Cd3 116(3) . . ?
C17 O10 Cd2 131(3) . 1_465 ?
C17 O10 Cd1 93(3) . 1_565 ?
Cd2 O10 Cd1 135.1(14) 1_465 1_565 ?
C17 O11 Cd1 89(3) . 1_565 ?
C25 O12 C20 120(4) . . ?
C30 O13 Cd3 94(4) . 1_655 ?
C30 O14 Cd3 95(5) . 1_655 ?
Cd1 O15 H15B 120.5 . . ?
Cd1 O15 H15C 126.2 . . ?
H15B O15 H15C 108.9 . . ?
Cd2 O16 H16A 142.3 . . ?
Cd2 O16 H16B 107.6 . . ?
H16A O16 H16B 108.4 . . ?
H17A O17 H17B 110.5 . . ?
H18A O18 H18B 99.8 . . ?
O1 Cd1 O15 90.3(18) . . ?
O1 Cd1 N2 113.4(18) . . ?
O15 Cd1 N2 128.6(15) . . ?
O1 Cd1 N1 174.1(17) . . ?
O15 Cd1 N1 83.9(15) . . ?
N2 Cd1 N1 70.9(15) . . ?
O1 Cd1 O10 83.7(13) . 1_545 ?
O15 Cd1 O10 93.0(13) . 1_545 ?
N2 Cd1 O10 132.7(13) . 1_545 ?
N1 Cd1 O10 96.3(13) . 1_545 ?
O1 Cd1 O11 78.3(14) . 1_545 ?
O15 Cd1 O11 144.9(13) . 1_545 ?
N2 Cd1 O11 86.1(13) . 1_545 ?
N1 Cd1 O11 106.5(14) . 1_545 ?
O10 Cd1 O11 53.1(11) 1_545 1_545 ?
O10 Cd2 O16 81.5(13) 1_645 . ?
O10 Cd2 O6 91.1(13) 1_645 . ?
O16 Cd2 O6 104.9(16) . . ?
O10 Cd2 N4 120.3(15) 1_645 . ?
O16 Cd2 N4 95.9(17) . . ?
O6 Cd2 N4 144.7(16) . . ?
O10 Cd2 N3 91.2(16) 1_645 . ?
O16 Cd2 N3 160.5(17) . . ?
O6 Cd2 N3 93(2) . . ?
N4 Cd2 N3 72(2) . . ?
O10 Cd2 O7 145.4(12) 1_645 . ?
O16 Cd2 O7 107.0(16) . . ?
O6 Cd2 O7 54.3(13) . . ?
N4 Cd2 O7 92.7(16) . . ?
N3 Cd2 O7 89.3(17) . . ?
O10 Cd2 C15 118.6(13) 1_645 . ?
O16 Cd2 C15 110.8(15) . . ?
O6 Cd2 C15 27.7(14) . . ?
N4 Cd2 C15 117.8(17) . . ?
N3 Cd2 C15 88.6(17) . . ?
O7 Cd2 C15 26.8(13) . . ?
O4 Cd3 O8 89.6(14) . . ?
O4 Cd3 N5 115.9(15) . . ?
O8 Cd3 N5 153.1(14) . . ?
O4 Cd3 N6 111.8(14) . . ?
O8 Cd3 N6 93.8(15) . . ?
N5 Cd3 N6 69.6(14) . . ?
O4 Cd3 O14 73.7(14) . 1_455 ?
O8 Cd3 O14 111.9(18) . 1_455 ?
N5 Cd3 O14 85.0(17) . 1_455 ?
N6 Cd3 O14 154.0(18) . 1_455 ?
O4 Cd3 O13 118.7(17) . 1_455 ?
O8 Cd3 O13 90.3(17) . 1_455 ?
N5 Cd3 O13 84.9(18) . 1_455 ?
N6 Cd3 O13 129.3(16) . 1_455 ?
O14 Cd3 O13 50.2(15) 1_455 1_455 ?
H19A O19 H19B 109.6 . . ?

loop_
_geom_bond_atom_site_label_1
_geom_bond_atom_site_label_2
_geom_bond_distance
_geom_bond_site_symmetry_2
_geom_bond_publ_flag
C1 O2 1.23(6) . ?
C1 O1 1.25(6) . ?
C1 C8 1.51(7) . ?
C2 O3 1.22(6) . ?
C2 O4 1.27(6) . ?
C2 C3 1.52(6) . ?
C3 C4 1.38(6) . ?
C3 C8 1.39(6) . ?
C4 C5 1.39(7) . ?
C4 H4 0.9300 . ?
C5 C6 1.38(7) . ?
C5 H5 0.9300 . ?
C6 C7 1.37(7) . ?
C6 O5 1.40(5) . ?
C7 C8 1.40(6) . ?
C7 H7 0.9300 . ?
C9 C14 1.38(7) . ?
C9 C10 1.42(7) . ?
C9 C15 1.50(7) . ?
C10 O5 1.36(6) . ?
C10 C11 1.39(7) . ?
C11 C12 1.37(8) . ?
C11 H11 0.9300 . ?
C12 C13 1.38(8) . ?
C12 H12 0.9300 . ?
C13 C14 1.37(8) . ?
C13 H13 0.9300 . ?
C14 H14 0.9300 . ?
C15 O7 1.22(6) . ?
C15 O6 1.27(6) . ?
C15 Cd2 2.71(5) . ?
C16 O9 1.24(5) . ?
C16 O8 1.26(6) . ?
C16 C18 1.51(6) . ?
C17 O11 1.23(6) . ?
C17 O10 1.27(6) . ?
C17 C23 1.51(6) . ?
C18 C19 1.39(6) . ?
C18 C23 1.41(6) . ?
C19 C20 1.38(7) . ?
C19 H19 0.9300 . ?
C20 C21 1.36(7) . ?
C20 O12 1.40(6) . ?
C21 C22 1.37(7) . ?
C21 H21 0.9300 . ?
C22 C23 1.38(6) . ?
C22 H22 0.9300 . ?
C24 C25 1.38(7) . ?
C24 C29 1.39(7) . ?
C24 C30 1.51(8) . ?
C25 C26 1.37(8) . ?
C25 O12 1.38(6) . ?
C26 C27 1.37(9) . ?
C26 H26 0.9300 . ?
C27 C28 1.38(9) . ?
C27 H27 0.9300 . ?
C28 C29 1.37(9) . ?
C28 H28 0.9300 . ?
C30 O13 1.22(7) . ?
C30 O14 1.23(7) . ?
C31 N1 1.33(7) . ?
C31 C32 1.39(8) . ?
C31 H31 0.9300 . ?
C32 C33 1.37(9) . ?
C32 H32 0.9300 . ?
C33 C34 1.38(9) . ?
C33 H33 0.9300 . ?
C34 C35 1.38(7) . ?
C34 H34 0.9300 . ?
C35 N1 1.36(6) . ?
C35 C36 1.47(7) . ?
C36 N2 1.36(6) . ?
C36 C37 1.39(7) . ?
C37 C38 1.40(9) . ?
C37 H37 0.9300 . ?
C38 C39 1.37(10) . ?
C38 H38 0.9300 . ?
C39 C40 1.37(8) . ?
C39 H39 0.9300 . ?
C40 N2 1.34(7) . ?
C40 H40 0.9300 . ?
C41 N3 1.31(9) . ?
C41 C42 1.41(13) . ?
C41 H41 0.9300 . ?
C42 C43 1.36(16) . ?
C42 H42 0.9300 . ?
C43 C44 1.34(18) . ?
C43 H43 0.9300 . ?
C44 C45 1.40(11) . ?
C44 H44 0.9300 . ?
C45 N3 1.39(9) . ?
C45 C46 1.49(11) . ?
C46 N4 1.30(8) . ?
C46 C47 1.46(11) . ?
C47 C48 1.35(14) . ?
C47 H47 0.9300 . ?
C48 C49 1.34(13) . ?
C48 H48 0.9300 . ?
C49 C50 1.39(10) . ?
C49 H49 0.9300 . ?
C50 N4 1.33(9) . ?
C50 H50 0.9300 . ?
C51 N5 1.34(7) . ?
C51 C52 1.38(8) . ?
C51 H51 0.9300 . ?
C52 C53 1.35(8) . ?
C52 H52 0.9300 . ?
C53 C54 1.38(8) . ?
C53 H53 0.9300 . ?
C54 C55 1.39(7) . ?
C54 H54 0.9300 . ?
C55 N5 1.35(6) . ?
C55 C56 1.49(7) . ?
C56 N6 1.35(6) . ?
C56 C57 1.39(7) . ?
C57 C58 1.38(8) . ?
C57 H57 0.9300 . ?
C58 C59 1.38(9) . ?
C58 H58 0.9300 . ?
C59 C60 1.36(8) . ?
C59 H59 0.9300 . ?
C60 N6 1.33(7) . ?
C60 H60 0.9300 . ?
C29 H29 0.9300 . ?
N1 Cd1 2.35(4) . ?
N2 Cd1 2.29(4) . ?
N3 Cd2 2.32(5) . ?
N4 Cd2 2.29(5) . ?
N5 Cd3 2.34(4) . ?
N6 Cd3 2.37(4) . ?
O1 Cd1 2.26(4) . ?
O4 Cd3 2.23(3) . ?
O6 Cd2 2.28(4) . ?
O7 Cd2 2.44(4) . ?
O8 Cd3 2.24(4) . ?
O10 Cd2 2.25(3) 1_465 ?
O10 Cd1 2.39(3) 1_565 ?
O11 Cd1 2.51(4) 1_565 ?
O13 Cd3 2.52(5) 1_655 ?
O14 Cd3 2.50(5) 1_655 ?
O15 Cd1 2.28(4) . ?
O15 H15B 0.8621 . ?
O15 H15C 0.8727 . ?
O16 Cd2 2.27(4) . ?
O16 H16A 0.8522 . ?
O16 H16B 0.8584 . ?
Cd1 O10 2.39(3) 1_545 ?
Cd1 O11 2.51(4) 1_545 ?
Cd2 O10 2.25(3) 1_645 ?
Cd3 O14 2.50(5) 1_455 ?
Cd3 O13 2.52(5) 1_455 ?
